data_7214051
loop_
_publ_author_name
'Han, Min-Le'
'Chang, Xin-Hong'
'Feng, Xun'
'Ma, Lu-Fang'
'Wang, Li-Ya'

_publ_section_title
;
 Temperature and pH driven self-assembly of Zn(ii) coordination polymers:
 crystal structures, supramolecular isomerism, and photoluminescence
;
_journal_issue 9
_journal_name_full CrystEngComm
_journal_page_first 1687
_journal_paper_doi 10.1039/c3ce41968a
_journal_volume 16
_journal_year 2014
_chemical_formula_sum 'C17 H22 N6 O6 Zn'
_chemical_formula_weight 471.78
_chemical_name_systematic
;

 ?

;
_space_group_IT_number 2
_symmetry_cell_setting triclinic
_symmetry_space_group_name_Hall '-P 1'
_symmetry_space_group_name_H-M 'P -1'
_atom_sites_solution_hydrogens geom
_atom_sites_solution_primary direct
_atom_sites_solution_secondary difmap
_audit_creation_method SHELXL-97
_cell_angle_alpha 105.6250(10)
_cell_angle_beta 91.6650(10)
_cell_angle_gamma 106.8790(10)
_cell_formula_units_Z 2
_cell_length_a 9.5231(10)
_cell_length_b 10.2095(11)
_cell_length_c 11.7475(13)
_cell_measurement_reflns_used 3415
_cell_measurement_temperature 296(2)
_cell_measurement_theta_max 25.50
_cell_measurement_theta_min 2.40
_cell_volume 1045.4(2)
_computing_cell_refinement 'Bruker SMART'
_computing_data_collection 'Bruker SMART'
_computing_data_reduction 'Bruker SAINT'
_computing_molecular_graphics 'Bruker SHELXTL'
_computing_publication_material 'Bruker SHELXTL'
_computing_structure_refinement 'SHELXL-97 (Sheldrick, 1997)'
_computing_structure_solution 'SHELXS-97 (Sheldrick, 1990)'
_diffrn_ambient_temperature 296(2)
_diffrn_measured_fraction_theta_full 0.994
_diffrn_measured_fraction_theta_max 0.994
_diffrn_measurement_device_type 'CCD area detector'
_diffrn_measurement_method 'phi and omega scans'
_diffrn_radiation_monochromator graphite
_diffrn_radiation_source 'fine-focus sealed tube'
_diffrn_radiation_type MoK\a
_diffrn_radiation_wavelength 0.71073
_diffrn_reflns_av_R_equivalents 0.0170
_diffrn_reflns_av_sigmaI/netI 0.0263
_diffrn_reflns_limit_h_max 11
_diffrn_reflns_limit_h_min -11
_diffrn_reflns_limit_k_max 12
_diffrn_reflns_limit_k_min -12
_diffrn_reflns_limit_l_max 14
_diffrn_reflns_limit_l_min -14
_diffrn_reflns_number 7851
_diffrn_reflns_theta_full 25.50
_diffrn_reflns_theta_max 25.50
_diffrn_reflns_theta_min 2.40
_exptl_absorpt_coefficient_mu 1.221
_exptl_absorpt_correction_T_max 0.8012
_exptl_absorpt_correction_T_min 0.7500
_exptl_absorpt_correction_type multi-scan
_exptl_absorpt_process_details SADABS
_exptl_crystal_colour colourless
_exptl_crystal_density_diffrn 1.499
_exptl_crystal_density_method 'not measured'
_exptl_crystal_description block
_exptl_crystal_F_000 488
_exptl_crystal_size_max 0.25
_exptl_crystal_size_mid 0.21
_exptl_crystal_size_min 0.19
_refine_diff_density_max 0.290
_refine_diff_density_min -0.335
_refine_diff_density_rms 0.049
_refine_ls_extinction_method none
_refine_ls_goodness_of_fit_ref 1.062
_refine_ls_hydrogen_treatment constr
_refine_ls_matrix_type full
_refine_ls_number_parameters 282
_refine_ls_number_reflns 3863
_refine_ls_number_restraints 48
_refine_ls_restrained_S_all 1.087
_refine_ls_R_factor_all 0.0369
_refine_ls_R_factor_gt 0.0302
_refine_ls_shift/su_max 0.001
_refine_ls_shift/su_mean 0.000
_refine_ls_structure_factor_coef Fsqd
_refine_ls_weighting_details 'calc w=1/[\s^2^(Fo^2^)+(0.0356P)^2^+0.3975P] where P=(Fo^2^+2Fc^2^)/3'
_refine_ls_weighting_scheme calc
_refine_ls_wR_factor_gt 0.0734
_refine_ls_wR_factor_ref 0.0770
_reflns_number_gt 3350
_reflns_number_total 3863
_reflns_threshold_expression >2sigma(I)
_cod_data_source_file c3ce41968a.txt
_cod_data_source_block a
_cod_depositor_comments
;
The following automatic conversions were performed:

'_symmetry_cell_setting' value 'Triclinic' changed to 'triclinic'
according to
/usr/data/users/saulius/automatic-downloads/current/RSC/lib/dictionaries/cif_core.dic
dictionary named 'cif_core.dic' version 2.4.2 from
2011-04-26.

'_exptl_absorpt_correction_type' value 'MULTI-SCAN'
changed to 'multi-scan' according to
/usr/data/users/saulius/automatic-downloads/current/RSC/lib/dictionaries/cif_core.dic
dictionary named 'cif_core.dic' version 2.4.2 from
2011-04-26.

'_refine_ls_hydrogen_treatment' value 'CONSTR' changed
to 'constr' according to
/usr/data/users/saulius/automatic-downloads/current/RSC/lib/dictionaries/cif_core.dic
dictionary named 'cif_core.dic' version 2.4.2 from 2011-04-26.

Automatic conversion script
Id: cif_fix_values 2281 2013-09-26 08:29:07Z andrius 
;
_cod_original_sg_symbol_H-M P-1
_cod_database_code 7214051

loop_
_symmetry_equiv_pos_as_xyz
'x, y, z'
'-x, -y, -z'

loop_
_atom_site_label
_atom_site_type_symbol
_atom_site_fract_x
_atom_site_fract_y
_atom_site_fract_z
_atom_site_U_iso_or_equiv
_atom_site_adp_type
_atom_site_occupancy
_atom_site_symmetry_multiplicity
_atom_site_calc_flag
_atom_site_refinement_flags
_atom_site_disorder_assembly
_atom_site_disorder_group
O6 O 0.9538(13) 0.3454(9) 0.4055(10) 0.136(5) Uani 0.504(12) 1 d P A 1
H4W H 0.8634 0.3229 0.3789 0.204 Uiso 0.504(12) 1 d PR A 1
H3W H 1.0056 0.3148 0.3532 0.204 Uiso 0.504(12) 1 d PR A 1
O6' O 1.1067(16) 0.4033(11) 0.4657(6) 0.148(5) Uani 0.496(12) 1 d P A 2
H5W H 1.1507 0.4319 0.4108 0.221 Uiso 0.496(12) 1 d PR A 2
H6W H 1.0143 0.3681 0.4438 0.221 Uiso 0.496(12) 1 d PR A 2
Zn1 Zn 0.15459(3) 0.66234(3) 0.19090(2) 0.03450(10) Uani 1 1 d . . .
O1 O 0.1958(2) 0.49084(16) 0.08988(14) 0.0437(4) Uani 1 1 d . . .
O2 O 0.1373(3) 0.4112(2) 0.24325(17) 0.0673(6) Uani 1 1 d . . .
O3 O 0.1226(2) -0.07896(17) 0.23767(15) 0.0460(4) Uani 1 1 d . . .
O4 O 0.18818(19) -0.21571(15) 0.08201(14) 0.0399(4) Uani 1 1 d . . .
O5 O 0.0314(3) 0.0919(3) 0.4318(2) 0.0916(8) Uani 1 1 d . . .
H1W H 0.0265 0.1736 0.4312 0.137 Uiso 1 1 d R . .
H2W H 0.0480 0.0455 0.3646 0.137 Uiso 1 1 d R . .
N1 N 0.2927(2) 0.7465(2) 0.34379(17) 0.0377(5) Uani 1 1 d . . .
N2 N 0.4577(2) 0.7737(2) 0.48679(18) 0.0420(5) Uani 1 1 d . . .
N3 N 0.3817(3) 0.8657(3) 0.5332(2) 0.0606(7) Uani 1 1 d . . .
N4 N -0.0600(2) 0.6004(2) 0.21775(17) 0.0370(4) Uani 1 1 d . . .
N5 N -0.2859(2) 0.4647(2) 0.19838(17) 0.0391(5) Uani 1 1 d . . .
N6 N -0.2817(3) 0.5905(2) 0.2792(2) 0.0517(6) Uani 1 1 d . . .
C1 C 0.1908(2) 0.2519(2) 0.07622(19) 0.0292(5) Uani 1 1 d . . .
C2 C 0.1603(2) 0.1421(2) 0.12872(19) 0.0293(5) Uani 1 1 d . . .
H2 H 0.1221 0.1543 0.2014 0.035 Uiso 1 1 calc R . .
C3 C 0.1861(2) 0.0143(2) 0.07424(19) 0.0301(5) Uani 1 1 d . . .
C4 C 0.2419(3) -0.0023(2) -0.0347(2) 0.0417(6) Uani 1 1 d U . .
H4 H 0.2592 -0.0880 -0.0720 0.050 Uiso 1 1 calc R . .
C5 C 0.2726(3) 0.1058(3) -0.0893(2) 0.0479(6) Uani 1 1 d U . .
C6 C 0.2461(3) 0.2328(2) -0.0326(2) 0.0383(5) Uani 1 1 d U . .
H6 H 0.2657 0.3062 -0.0682 0.046 Uiso 1 1 calc R . .
C7 C 0.1717(3) 0.3926(2) 0.1417(2) 0.0359(5) Uani 1 1 d . . .
C8 C 0.1623(3) -0.1000(2) 0.1360(2) 0.0331(5) Uani 1 1 d . . .
C9 C 0.3366(5) 0.0870(4) -0.2073(3) 0.0918(13) Uani 1 1 d U . .
H9A H 0.4404 0.1000 -0.1939 0.138 Uiso 1 1 calc R . .
H9B H 0.3224 0.1565 -0.2437 0.138 Uiso 1 1 calc R . .
H9C H 0.2877 -0.0075 -0.2589 0.138 Uiso 1 1 calc R . .
C10 C 0.4041(3) 0.7054(3) 0.3754(2) 0.0417(6) Uani 1 1 d . . .
H10 H 0.4394 0.6375 0.3255 0.050 Uiso 1 1 calc R . .
C11 C 0.2850(3) 0.8456(3) 0.4439(2) 0.0514(7) Uani 1 1 d . . .
H11 H 0.2166 0.8955 0.4489 0.062 Uiso 1 1 calc R . .
C12 C 0.5768(3) 0.7578(3) 0.5586(2) 0.0497(7) Uani 1 1 d . . .
H12A H 0.6380 0.8518 0.6063 0.060 Uiso 1 1 calc R . .
H12B H 0.6382 0.7149 0.5060 0.060 Uiso 1 1 calc R . .
C13 C 0.5192(3) 0.6660(3) 0.6404(2) 0.0468(6) Uani 1 1 d . . .
H13A H 0.4435 0.5795 0.5946 0.056 Uiso 1 1 calc R . .
H13B H 0.5994 0.6379 0.6687 0.056 Uiso 1 1 calc R . .
C14 C -0.1440(3) 0.6670(3) 0.2871(2) 0.0481(6) Uani 1 1 d . . .
H14 H -0.1065 0.7603 0.3367 0.058 Uiso 1 1 calc R . .
C15 C -0.1545(3) 0.4733(2) 0.1634(2) 0.0385(5) Uani 1 1 d . . .
H15 H -0.1315 0.4005 0.1082 0.046 Uiso 1 1 calc R . .
C16 C -0.4205(3) 0.3427(3) 0.1616(2) 0.0498(6) Uani 1 1 d . . .
H16A H -0.4101 0.2782 0.0872 0.060 Uiso 1 1 calc R . .
H16B H -0.5028 0.3764 0.1474 0.060 Uiso 1 1 calc R . .
C17 C -0.4551(3) 0.2612(3) 0.2528(2) 0.0482(6) Uani 1 1 d . . .
H17A H -0.3651 0.2473 0.2806 0.058 Uiso 1 1 calc R . .
H17B H -0.5247 0.1674 0.2143 0.058 Uiso 1 1 calc R . .

loop_
_atom_site_aniso_label
_atom_site_aniso_U_11
_atom_site_aniso_U_22
_atom_site_aniso_U_33
_atom_site_aniso_U_23
_atom_site_aniso_U_13
_atom_site_aniso_U_12
O6 0.149(9) 0.169(7) 0.150(8) 0.097(6) 0.100(8) 0.084(6)
O6' 0.224(14) 0.201(9) 0.073(4) 0.071(5) 0.054(6) 0.117(9)
Zn1 0.05140(18) 0.02416(15) 0.03347(16) 0.01108(11) 0.01202(12) 0.01682(12)
O1 0.0740(12) 0.0262(8) 0.0417(9) 0.0153(7) 0.0173(8) 0.0259(8)
O2 0.1345(19) 0.0413(11) 0.0485(12) 0.0209(9) 0.0417(12) 0.0507(12)
O3 0.0753(12) 0.0325(9) 0.0398(10) 0.0154(7) 0.0195(9) 0.0254(9)
O4 0.0657(11) 0.0216(8) 0.0395(9) 0.0113(7) 0.0135(8) 0.0212(8)
O5 0.136(2) 0.0796(16) 0.0751(16) 0.0219(13) 0.0507(16) 0.0535(16)
N1 0.0504(12) 0.0312(10) 0.0358(11) 0.0096(8) 0.0103(9) 0.0186(9)
N2 0.0452(12) 0.0419(12) 0.0412(12) 0.0105(10) 0.0083(9) 0.0180(10)
N3 0.0731(17) 0.0646(16) 0.0457(14) -0.0036(12) 0.0007(12) 0.0424(14)
N4 0.0475(12) 0.0292(10) 0.0363(11) 0.0087(8) 0.0087(9) 0.0153(9)
N5 0.0444(12) 0.0377(11) 0.0348(11) 0.0080(9) 0.0044(9) 0.0142(9)
N6 0.0541(14) 0.0409(12) 0.0590(14) 0.0057(11) 0.0182(11) 0.0203(11)
C1 0.0337(12) 0.0225(10) 0.0325(12) 0.0066(9) 0.0020(9) 0.0117(9)
C2 0.0368(12) 0.0242(11) 0.0290(11) 0.0086(9) 0.0048(9) 0.0119(9)
C3 0.0374(12) 0.0211(10) 0.0315(11) 0.0070(9) -0.0001(9) 0.0098(9)
C4 0.0694(17) 0.0259(11) 0.0369(13) 0.0088(10) 0.0148(12) 0.0250(11)
C5 0.0799(18) 0.0383(13) 0.0383(13) 0.0159(11) 0.0232(13) 0.0314(13)
C6 0.0586(15) 0.0274(11) 0.0373(13) 0.0158(10) 0.0120(11) 0.0195(11)
C7 0.0501(14) 0.0262(11) 0.0370(13) 0.0108(10) 0.0077(11) 0.0185(10)
C8 0.0442(13) 0.0210(10) 0.0346(13) 0.0080(9) 0.0032(10) 0.0112(9)
C9 0.179(4) 0.071(2) 0.068(2) 0.0408(17) 0.073(2) 0.078(2)
C10 0.0538(15) 0.0353(13) 0.0417(14) 0.0112(11) 0.0147(12) 0.0217(12)
C11 0.0616(17) 0.0522(16) 0.0458(16) 0.0052(13) 0.0073(13) 0.0338(14)
C12 0.0367(14) 0.0563(17) 0.0563(17) 0.0141(13) 0.0033(12) 0.0170(12)
C13 0.0461(15) 0.0471(15) 0.0486(15) 0.0118(12) 0.0000(12) 0.0189(12)
C14 0.0583(17) 0.0322(13) 0.0495(16) 0.0020(11) 0.0146(13) 0.0157(12)
C15 0.0495(15) 0.0350(13) 0.0327(12) 0.0075(10) 0.0077(11) 0.0172(11)
C16 0.0458(15) 0.0521(16) 0.0448(15) 0.0079(12) -0.0031(12) 0.0117(13)
C17 0.0411(14) 0.0398(14) 0.0553(16) 0.0065(12) 0.0019(12) 0.0071(11)

loop_
_atom_type_symbol
_atom_type_description
_atom_type_scat_dispersion_real
_atom_type_scat_dispersion_imag
_atom_type_scat_source
C C 0.0033 0.0016 'International Tables Vol C Tables 4.2.6.8 and 6.1.1.4'
H H 0.0000 0.0000 'International Tables Vol C Tables 4.2.6.8 and 6.1.1.4'
N N 0.0061 0.0033 'International Tables Vol C Tables 4.2.6.8 and 6.1.1.4'
O O 0.0106 0.0060 'International Tables Vol C Tables 4.2.6.8 and 6.1.1.4'
Zn Zn 0.2839 1.4301 'International Tables Vol C Tables 4.2.6.8 and 6.1.1.4'

loop_
_geom_angle_atom_site_label_1
_geom_angle_atom_site_label_2
_geom_angle_atom_site_label_3
_geom_angle
_geom_angle_site_symmetry_1
_geom_angle_site_symmetry_3
H4W O6 H3W 112.9 . .
H4W O6 H6W 160.2 . .
H3W O6 H6W 86.5 . .
H5W O6' H6W 109.9 . .
O1 Zn1 O4 100.17(6) . 1_565
O1 Zn1 N1 110.51(7) . .
O4 Zn1 N1 114.13(7) 1_565 .
O1 Zn1 N4 106.90(7) . .
O4 Zn1 N4 111.23(7) 1_565 .
N1 Zn1 N4 112.94(8) . .
C7 O1 Zn1 110.62(14) . .
C8 O4 Zn1 106.94(14) . 1_545
H1W O5 H2W 111.6 . .
C10 N1 C11 102.6(2) . .
C10 N1 Zn1 127.95(16) . .
C11 N1 Zn1 129.02(17) . .
C10 N2 N3 109.4(2) . .
C10 N2 C12 128.9(2) . .
N3 N2 C12 121.7(2) . .
C11 N3 N2 103.0(2) . .
C15 N4 C14 102.9(2) . .
C15 N4 Zn1 124.16(16) . .
C14 N4 Zn1 132.93(17) . .
C15 N5 N6 109.9(2) . .
C15 N5 C16 127.9(2) . .
N6 N5 C16 122.3(2) . .
C14 N6 N5 102.2(2) . .
C6 C1 C2 119.44(19) . .
C6 C1 C7 121.11(19) . .
C2 C1 C7 119.35(19) . .
C1 C2 C3 120.8(2) . .
C1 C2 H2 119.6 . .
C3 C2 H2 119.6 . .
C2 C3 C4 118.77(19) . .
C2 C3 C8 120.20(19) . .
C4 C3 C8 120.93(19) . .
C5 C4 C3 121.5(2) . .
C5 C4 H4 119.3 . .
C3 C4 H4 119.3 . .
C4 C5 C6 118.5(2) . .
C4 C5 C9 120.8(2) . .
C6 C5 C9 120.7(2) . .
C1 C6 C5 121.0(2) . .
C1 C6 H6 119.5 . .
C5 C6 H6 119.5 . .
O2 C7 O1 122.1(2) . .
O2 C7 C1 119.6(2) . .
O1 C7 C1 118.25(19) . .
O3 C8 O4 122.2(2) . .
O3 C8 C3 120.04(19) . .
O4 C8 C3 117.69(19) . .
C5 C9 H9A 109.5 . .
C5 C9 H9B 109.5 . .
H9A C9 H9B 109.5 . .
C5 C9 H9C 109.5 . .
H9A C9 H9C 109.5 . .
H9B C9 H9C 109.5 . .
N2 C10 N1 110.7(2) . .
N2 C10 H10 124.7 . .
N1 C10 H10 124.7 . .
N3 C11 N1 114.3(2) . .
N3 C11 H11 122.8 . .
N1 C11 H11 122.8 . .
N2 C12 C13 112.6(2) . .
N2 C12 H12A 109.1 . .
C13 C12 H12A 109.1 . .
N2 C12 H12B 109.1 . .
C13 C12 H12B 109.1 . .
H12A C12 H12B 107.8 . .
C17 C13 C12 114.4(2) 2_566 .
C17 C13 H13A 108.6 2_566 .
C12 C13 H13A 108.6 . .
C17 C13 H13B 108.6 2_566 .
C12 C13 H13B 108.6 . .
H13A C13 H13B 107.6 . .
N6 C14 N4 114.8(2) . .
N6 C14 H14 122.6 . .
N4 C14 H14 122.6 . .
N5 C15 N4 110.2(2) . .
N5 C15 H15 124.9 . .
N4 C15 H15 124.9 . .
N5 C16 C17 113.1(2) . .
N5 C16 H16A 109.0 . .
C17 C16 H16A 109.0 . .
N5 C16 H16B 109.0 . .
C17 C16 H16B 109.0 . .
H16A C16 H16B 107.8 . .
C16 C17 C13 114.3(2) . 2_566
C16 C17 H17A 108.7 . .
C13 C17 H17A 108.7 2_566 .
C16 C17 H17B 108.7 . .
C13 C17 H17B 108.7 2_566 .
H17A C17 H17B 107.6 . .

loop_
_geom_bond_atom_site_label_1
_geom_bond_atom_site_label_2
_geom_bond_distance
_geom_bond_site_symmetry_2
O6 H4W 0.8500 .
O6 H3W 0.8500 .
O6 H6W 0.6625 .
O6' H5W 0.8500 .
O6' H6W 0.8501 .
Zn1 O1 1.9838(15) .
Zn1 O4 1.9848(15) 1_565
Zn1 N1 2.017(2) .
Zn1 N4 2.018(2) .
O1 C7 1.277(3) .
O2 C7 1.227(3) .
O3 C8 1.245(3) .
O4 C8 1.277(3) .
O4 Zn1 1.9848(15) 1_545
O5 H1W 0.8500 .
O5 H2W 0.8500 .
N1 C10 1.326(3) .
N1 C11 1.349(3) .
N2 C10 1.312(3) .
N2 N3 1.359(3) .
N2 C12 1.465(3) .
N3 C11 1.307(3) .
N4 C15 1.320(3) .
N4 C14 1.350(3) .
N5 C15 1.314(3) .
N5 N6 1.365(3) .
N5 C16 1.460(3) .
N6 C14 1.303(3) .
C1 C6 1.383(3) .
C1 C2 1.384(3) .
C1 C7 1.501(3) .
C2 C3 1.385(3) .
C2 H2 0.9300 .
C3 C4 1.387(3) .
C3 C8 1.501(3) .
C4 C5 1.385(3) .
C4 H4 0.9300 .
C5 C6 1.387(3) .
C5 C9 1.518(4) .
C6 H6 0.9300 .
C9 H9A 0.9600 .
C9 H9B 0.9600 .
C9 H9C 0.9600 .
C10 H10 0.9300 .
C11 H11 0.9300 .
C12 C13 1.524(4) .
C12 H12A 0.9700 .
C12 H12B 0.9700 .
C13 C17 1.518(4) 2_566
C13 H13A 0.9700 .
C13 H13B 0.9700 .
C14 H14 0.9300 .
C15 H15 0.9300 .
C16 C17 1.513(4) .
C16 H16A 0.9700 .
C16 H16B 0.9700 .
C17 C13 1.518(4) 2_566
C17 H17A 0.9700 .
C17 H17B 0.9700 .

loop_
_geom_hbond_atom_site_label_D
_geom_hbond_atom_site_label_H
_geom_hbond_atom_site_label_A
_geom_hbond_distance_DH
_geom_hbond_distance_HA
_geom_hbond_distance_DA
_geom_hbond_angle_DHA
_geom_hbond_site_symmetry_A
O5 H2W O3 0.85 1.98 2.802(3) 163.4 .
O5 H1W O6 0.85 2.15 2.977(8) 164.1 1_455
O5 H1W O6' 0.85 2.16 2.959(9) 155.9 1_455
O6' H5W O2 0.85 1.92 2.657(6) 144.7 1_655
O6 H3W O2 0.85 2.07 2.709(6) 131.9 1_655

loop_
_geom_torsion_atom_site_label_1
_geom_torsion_atom_site_label_2
_geom_torsion_atom_site_label_3
_geom_torsion_atom_site_label_4
_geom_torsion
_geom_torsion_site_symmetry_1
_geom_torsion_site_symmetry_4
O4 Zn1 O1 C7 -176.15(16) 1_565 .
N1 Zn1 O1 C7 63.15(18) . .
N4 Zn1 O1 C7 -60.11(18) . .
O1 Zn1 N1 C10 4.3(2) . .
O4 Zn1 N1 C10 -107.7(2) 1_565 .
N4 Zn1 N1 C10 124.0(2) . .
O1 Zn1 N1 C11 -167.0(2) . .
O4 Zn1 N1 C11 81.0(2) 1_565 .
N4 Zn1 N1 C11 -47.3(2) . .
C10 N2 N3 C11 0.0(3) . .
C12 N2 N3 C11 -178.4(2) . .
O1 Zn1 N4 C15 -8.0(2) . .
O4 Zn1 N4 C15 100.47(19) 1_565 .
N1 Zn1 N4 C15 -129.70(18) . .
O1 Zn1 N4 C14 172.9(2) . .
O4 Zn1 N4 C14 -78.6(2) 1_565 .
N1 Zn1 N4 C14 51.2(2) . .
C15 N5 N6 C14 -0.3(3) . .
C16 N5 N6 C14 179.2(2) . .
C6 C1 C2 C3 0.7(3) . .
C7 C1 C2 C3 -175.7(2) . .
C1 C2 C3 C4 -0.6(3) . .
C1 C2 C3 C8 175.8(2) . .
C2 C3 C4 C5 0.2(4) . .
C8 C3 C4 C5 -176.1(2) . .
C3 C4 C5 C6 -0.1(4) . .
C3 C4 C5 C9 178.7(3) . .
C2 C1 C6 C5 -0.6(4) . .
C7 C1 C6 C5 175.8(2) . .
C4 C5 C6 C1 0.3(4) . .
C9 C5 C6 C1 -178.6(3) . .
Zn1 O1 C7 O2 -4.4(3) . .
Zn1 O1 C7 C1 177.45(16) . .
C6 C1 C7 O2 -172.4(2) . .
C2 C1 C7 O2 4.0(4) . .
C6 C1 C7 O1 5.8(3) . .
C2 C1 C7 O1 -177.8(2) . .
Zn1 O4 C8 O3 -0.6(3) 1_545 .
Zn1 O4 C8 C3 177.48(15) 1_545 .
C2 C3 C8 O3 -1.7(3) . .
C4 C3 C8 O3 174.6(2) . .
C2 C3 C8 O4 -179.8(2) . .
C4 C3 C8 O4 -3.5(3) . .
N3 N2 C10 N1 -0.5(3) . .
C12 N2 C10 N1 177.7(2) . .
C11 N1 C10 N2 0.8(3) . .
Zn1 N1 C10 N2 -172.30(16) . .
N2 N3 C11 N1 0.5(3) . .
C10 N1 C11 N3 -0.8(3) . .
Zn1 N1 C11 N3 172.2(2) . .
C10 N2 C12 C13 -99.9(3) . .
N3 N2 C12 C13 78.1(3) . .
N2 C12 C13 C17 -73.8(3) . 2_566
N5 N6 C14 N4 0.1(3) . .
C15 N4 C14 N6 0.1(3) . .
Zn1 N4 C14 N6 179.33(18) . .
N6 N5 C15 N4 0.3(3) . .
C16 N5 C15 N4 -179.1(2) . .
C14 N4 C15 N5 -0.3(3) . .
Zn1 N4 C15 N5 -179.59(15) . .
C15 N5 C16 C17 101.9(3) . .
N6 N5 C16 C17 -77.4(3) . .
N5 C16 C17 C13 76.2(3) . 2_566
